data_7238211
loop_
_publ_author_name
'Wu, Jing-Yun'
'Huang, Sheng-Ming'
'Chiang, Ming-Hsi'

_publ_section_title
;
 Hydro(solvo)thermal synthesis of homochiral metal--camphorate
 coordination polymers
;
_journal_issue 11
_journal_name_full CrystEngComm
_journal_page_first 3909
_journal_paper_doi 10.1039/c000872a
_journal_volume 12
_journal_year 2010
_chemical_formula_sum 'C10 H14 Co O4'
_chemical_formula_weight 257.14
_space_group_IT_number 4
_space_group_name_Hall 'P 2yb'
_space_group_name_H-M_alt 'P 1 21 1'
_symmetry_cell_setting monoclinic
_symmetry_space_group_name_H-M 'P 1 21 1'
_atom_sites_solution_hydrogens geom
_atom_sites_solution_primary direct
_atom_sites_solution_secondary difmap
_audit_creation_method SHELXL-97
_cell_angle_alpha 90.00
_cell_angle_beta 104.120(4)
_cell_angle_gamma 90.00
_cell_formula_units_Z 4
_cell_length_a 6.7699(4)
_cell_length_b 12.5368(7)
_cell_length_c 12.7550(6)
_cell_measurement_temperature 296(2)
_cell_volume 1049.85(10)
_computing_cell_refinement 'Bruker SMART'
_computing_data_collection 'Bruker SMART'
_computing_data_reduction 'Bruker SAINT'
_computing_structure_refinement 'SHELXL-97 (Sheldrick, 1997)'
_computing_structure_solution 'SHELXS-97 (Sheldrick, 1990)'
_diffrn_ambient_temperature 296(2)
_diffrn_measured_fraction_theta_full 0.974
_diffrn_measured_fraction_theta_max 0.974
_diffrn_measurement_device_type 'CCD area detector'
_diffrn_measurement_method 'phi and omega scans'
_diffrn_radiation_monochromator graphite
_diffrn_radiation_source 'fine-focus sealed tube'
_diffrn_radiation_type MoK\a
_diffrn_radiation_wavelength 0.71073
_diffrn_reflns_av_R_equivalents 0.0589
_diffrn_reflns_av_sigmaI/netI 0.1152
_diffrn_reflns_limit_h_max 8
_diffrn_reflns_limit_h_min -7
_diffrn_reflns_limit_k_max 14
_diffrn_reflns_limit_k_min -13
_diffrn_reflns_limit_l_max 13
_diffrn_reflns_limit_l_min -15
_diffrn_reflns_number 6574
_diffrn_reflns_theta_full 25.02
_diffrn_reflns_theta_max 25.02
_diffrn_reflns_theta_min 1.65
_exptl_absorpt_coefficient_mu 1.625
_exptl_absorpt_correction_type none
_exptl_crystal_colour purple
_exptl_crystal_density_diffrn 1.627
_exptl_crystal_density_method 'not measured'
_exptl_crystal_description rod
_exptl_crystal_F_000 532
_exptl_crystal_size_max 0.10
_exptl_crystal_size_mid 0.02
_exptl_crystal_size_min 0.02
_refine_diff_density_max 0.470
_refine_diff_density_min -0.418
_refine_diff_density_rms 0.093
_refine_ls_abs_structure_details 'Flack H D (1983), Acta Cryst. A39, 876-881'
_refine_ls_abs_structure_Flack -0.04(3)
_refine_ls_extinction_method none
_refine_ls_goodness_of_fit_ref 0.942
_refine_ls_hydrogen_treatment constr
_refine_ls_matrix_type full
_refine_ls_number_parameters 277
_refine_ls_number_reflns 3044
_refine_ls_number_restraints 1
_refine_ls_restrained_S_all 0.942
_refine_ls_R_factor_all 0.1010
_refine_ls_R_factor_gt 0.0551
_refine_ls_shift/su_max 0.000
_refine_ls_shift/su_mean 0.000
_refine_ls_structure_factor_coef Fsqd
_refine_ls_weighting_details 'calc w=1/[\s^2^(Fo^2^)+(0.0503P)^2^+0.0000P] where P=(Fo^2^+2Fc^2^)/3'
_refine_ls_weighting_scheme calc
_refine_ls_wR_factor_gt 0.1021
_refine_ls_wR_factor_ref 0.1186
_reflns_number_gt 1859
_reflns_number_total 3044
_reflns_threshold_expression >2sigma(I)
_cod_data_source_file c000872a.txt
_cod_data_source_block i9506
_cod_depositor_comments
;
The following automatic conversions were performed:

data item '_symmetry_cell_setting' value 'Monoclinic' was changed to
'monoclinic' in accordance with the
/home/saulius/struct/COD-crude-data/automatic-downloads/DataCite-retrospective/RSC/depositions/lib/dictionaries/cif_core.dic
dictionary named 'cif_core.dic' version 2.4.2 last updated on
2011-04-26.

Automatic conversion script
Id: cif_fix_values 6909 2019-04-08 15:41:33Z antanas 
;
_cod_original_sg_symbol_H-M P2(1)
_cod_database_code 7238211

loop_
_symmetry_equiv_pos_as_xyz
'x, y, z'
'-x, y+1/2, -z'

loop_
_atom_site_label
_atom_site_type_symbol
_atom_site_fract_x
_atom_site_fract_y
_atom_site_fract_z
_atom_site_U_iso_or_equiv
_atom_site_adp_type
_atom_site_occupancy
_atom_site_symmetry_multiplicity
_atom_site_calc_flag
_atom_site_refinement_flags
Co1 Co 0.29093(18) 0.06718(9) 0.24110(9) 0.0352(4) Uani 1 1 d .
Co2 Co -0.20214(18) -0.02155(8) 0.24587(10) 0.0364(4) Uani 1 1 d .
O1 O -0.2883(9) 0.5105(5) -0.0977(5) 0.0435(18) Uani 1 1 d .
O2 O -0.5822(9) 0.4227(5) -0.1297(5) 0.0478(19) Uani 1 1 d .
O3 O 0.1689(11) 0.2139(6) 0.2267(5) 0.056(2) Uani 1 1 d .
O4 O -0.0640(10) 0.0943(5) 0.1839(5) 0.0470(19) Uani 1 1 d .
O5 O 0.2727(10) -0.0546(5) 0.3353(5) 0.0470(19) Uani 1 1 d .
O6 O -0.0126(10) -0.1442(5) 0.2653(5) 0.0414(17) Uani 1 1 d .
O7 O 0.4173(9) -0.3997(5) 0.6909(5) 0.0411(18) Uani 1 1 d .
O8 O 0.1658(10) -0.4892(6) 0.5949(5) 0.051(2) Uani 1 1 d .
C1 C -0.3646(14) 0.4083(8) 0.0456(7) 0.039(3) Uani 1 1 d .
C2 C -0.2745(16) 0.2914(8) 0.0505(8) 0.044(3) Uani 1 1 d .
C3 C -0.1734(14) 0.2777(8) 0.1728(7) 0.041(3) Uani 1 1 d .
H3 H -0.2807 0.2589 0.2090 0.049 Uiso 1 1 calc R
C4 C -0.0935(16) 0.3874(8) 0.2126(8) 0.053(3) Uani 1 1 d .
H4A H 0.0541 0.3884 0.2280 0.064 Uiso 1 1 calc R
H4B H -0.1343 0.4054 0.2782 0.064 Uiso 1 1 calc R
C5 C -0.1844(14) 0.4681(8) 0.1221(7) 0.052(3) Uani 1 1 d .
H5A H -0.0835 0.4890 0.0836 0.062 Uiso 1 1 calc R
H5B H -0.2324 0.5314 0.1520 0.062 Uiso 1 1 calc R
C6 C -0.4126(15) 0.4507(7) -0.0689(7) 0.037(3) Uani 1 1 d .
C7 C -0.0161(17) 0.1917(8) 0.1965(7) 0.041(3) Uani 1 1 d .
C8 C -0.5544(17) 0.4111(10) 0.0914(9) 0.084(4) Uani 1 1 d .
H8A H -0.5891 0.4838 0.1024 0.126 Uiso 1 1 calc R
H8B H -0.5268 0.3737 0.1591 0.126 Uiso 1 1 calc R
H8C H -0.6661 0.3774 0.0414 0.126 Uiso 1 1 calc R
C9 C -0.4435(17) 0.2079(9) 0.0139(8) 0.075(4) Uani 1 1 d .
H9A H -0.5354 0.2108 0.0604 0.113 Uiso 1 1 calc R
H9B H -0.3839 0.1381 0.0175 0.113 Uiso 1 1 calc R
H9C H -0.5167 0.2227 -0.0591 0.113 Uiso 1 1 calc R
C10 C -0.1218(16) 0.2792(9) -0.0177(8) 0.059(4) Uani 1 1 d .
H10A H -0.1863 0.2953 -0.0917 0.089 Uiso 1 1 calc R
H10B H -0.0722 0.2072 -0.0126 0.089 Uiso 1 1 calc R
H10C H -0.0100 0.3272 0.0078 0.089 Uiso 1 1 calc R
C11 C 0.2812(14) -0.2439(8) 0.3589(7) 0.036(2) Uani 1 1 d .
C12 C 0.283(2) -0.2593(9) 0.4805(8) 0.065(4) Uani 1 1 d .
C13 C 0.3509(14) -0.3796(7) 0.4974(7) 0.040(3) Uani 1 1 d .
H13 H 0.4982 -0.3829 0.5046 0.047 Uiso 1 1 calc R
C14 C 0.247(2) -0.4370(12) 0.3946(8) 0.103(5) Uani 1 1 d .
H14A H 0.1334 -0.4791 0.4051 0.124 Uiso 1 1 calc R
H14B H 0.3421 -0.4838 0.3710 0.124 Uiso 1 1 calc R
C15 C 0.171(2) -0.3452(10) 0.3090(8) 0.080(4) Uani 1 1 d .
H15A H 0.2051 -0.3617 0.2412 0.096 Uiso 1 1 calc R
H15B H 0.0248 -0.3364 0.2956 0.096 Uiso 1 1 calc R
C16 C 0.1682(17) -0.1399(9) 0.3166(7) 0.037(3) Uani 1 1 d .
C17 C 0.3079(15) -0.4260(9) 0.5982(7) 0.039(3) Uani 1 1 d .
C18 C 0.4984(17) -0.2406(11) 0.3465(11) 0.090(5) Uani 1 1 d .
H18A H 0.4974 -0.2256 0.2726 0.135 Uiso 1 1 calc R
H18B H 0.5625 -0.3083 0.3670 0.135 Uiso 1 1 calc R
H18C H 0.5726 -0.1857 0.3922 0.135 Uiso 1 1 calc R
C19 C 0.446(2) -0.1868(11) 0.5570(9) 0.107(6) Uani 1 1 d .
H19A H 0.4195 -0.1134 0.5369 0.161 Uiso 1 1 calc R
H19B H 0.5793 -0.2060 0.5503 0.161 Uiso 1 1 calc R
H19C H 0.4375 -0.1966 0.6304 0.161 Uiso 1 1 calc R
C20 C 0.0870(15) -0.2369(9) 0.5093(9) 0.063(4) Uani 1 1 d .
H20A H 0.1027 -0.2492 0.5852 0.095 Uiso 1 1 calc R
H20B H -0.0169 -0.2832 0.4687 0.095 Uiso 1 1 calc R
H20C H 0.0487 -0.1640 0.4926 0.095 Uiso 1 1 calc R

loop_
_atom_site_aniso_label
_atom_site_aniso_U_11
_atom_site_aniso_U_22
_atom_site_aniso_U_33
_atom_site_aniso_U_23
_atom_site_aniso_U_13
_atom_site_aniso_U_12
Co1 0.0312(8) 0.0348(10) 0.0363(8) 0.0012(7) 0.0020(6) 0.0002(8)
Co2 0.0311(8) 0.0358(11) 0.0378(8) -0.0008(8) -0.0006(7) 0.0000(8)
O1 0.032(4) 0.046(5) 0.050(4) 0.005(3) 0.006(3) -0.004(3)
O2 0.036(4) 0.053(5) 0.048(4) 0.007(3) -0.002(3) -0.008(3)
O3 0.040(5) 0.061(6) 0.058(5) -0.003(4) -0.004(4) 0.011(4)
O4 0.063(5) 0.025(5) 0.055(4) 0.007(3) 0.018(4) 0.013(3)
O5 0.052(4) 0.046(5) 0.036(4) 0.005(3) -0.003(3) -0.001(4)
O6 0.034(4) 0.038(4) 0.044(4) -0.002(3) -0.005(3) 0.008(3)
O7 0.043(4) 0.037(5) 0.037(4) 0.001(3) -0.002(3) 0.012(3)
O8 0.059(5) 0.048(5) 0.043(4) 0.011(3) 0.005(3) -0.013(4)
C1 0.034(6) 0.047(7) 0.038(6) 0.011(5) 0.011(5) 0.009(5)
C2 0.049(7) 0.024(7) 0.048(7) 0.005(5) -0.010(6) -0.002(5)
C3 0.044(7) 0.036(7) 0.039(6) 0.006(5) 0.002(5) 0.007(5)
C4 0.061(7) 0.042(8) 0.051(6) -0.002(5) 0.006(6) 0.007(6)
C5 0.067(7) 0.036(7) 0.047(6) 0.004(5) 0.000(5) -0.002(6)
C6 0.041(7) 0.030(7) 0.035(6) -0.001(4) 0.003(5) -0.003(5)
C7 0.058(8) 0.030(8) 0.034(6) 0.012(5) 0.008(5) -0.001(6)
C8 0.065(8) 0.123(12) 0.074(8) 0.024(8) 0.037(7) 0.035(8)
C9 0.076(10) 0.065(10) 0.065(8) 0.024(7) -0.022(7) -0.019(7)
C10 0.075(9) 0.075(10) 0.032(7) 0.008(6) 0.022(7) 0.017(7)
C11 0.036(6) 0.036(7) 0.034(6) 0.008(4) 0.002(5) 0.008(5)
C12 0.099(11) 0.047(9) 0.050(8) 0.013(6) 0.022(7) 0.007(8)
C13 0.046(7) 0.029(6) 0.041(6) 0.003(4) 0.007(5) 0.001(5)
C14 0.203(15) 0.054(9) 0.050(7) -0.018(7) 0.027(8) -0.033(10)
C15 0.111(11) 0.072(11) 0.053(7) 0.008(7) 0.013(7) 0.011(8)
C16 0.048(7) 0.041(8) 0.029(5) 0.006(5) 0.022(5) -0.004(6)
C17 0.052(7) 0.017(6) 0.041(6) 0.002(5) -0.003(5) 0.012(6)
C18 0.066(9) 0.070(10) 0.139(13) 0.042(8) 0.035(8) 0.028(8)
C19 0.141(14) 0.107(14) 0.055(8) 0.008(8) -0.012(9) -0.074(11)
C20 0.060(8) 0.061(10) 0.071(9) 0.009(7) 0.022(7) 0.035(7)

loop_
_atom_type_symbol
_atom_type_description
_atom_type_scat_dispersion_real
_atom_type_scat_dispersion_imag
_atom_type_scat_source
C C 0.0033 0.0016 'International Tables Vol C Tables 4.2.6.8 and 6.1.1.4'
H H 0.0000 0.0000 'International Tables Vol C Tables 4.2.6.8 and 6.1.1.4'
O O 0.0106 0.0060 'International Tables Vol C Tables 4.2.6.8 and 6.1.1.4'
Co Co 0.3494 0.9721 'International Tables Vol C Tables 4.2.6.8 and 6.1.1.4'

loop_
_geom_angle_atom_site_label_1
_geom_angle_atom_site_label_2
_geom_angle_atom_site_label_3
_geom_angle
_geom_angle_site_symmetry_1
_geom_angle_site_symmetry_3
O1 Co1 O5 107.5(3) 2_545 .
O1 Co1 O7 105.3(2) 2_545 2_656
O5 Co1 O7 95.7(3) . 2_656
O1 Co1 O3 109.7(3) 2_545 .
O5 Co1 O3 133.0(3) . .
O7 Co1 O3 101.0(3) 2_656 .
O1 Co1 O4 89.3(2) 2_545 .
O5 Co1 O4 95.1(3) . .
O7 Co1 O4 158.3(3) 2_656 .
O3 Co1 O4 58.3(3) . .
O2 Co2 O6 99.2(3) 2_445 .
O2 Co2 O4 107.4(3) 2_445 .
O6 Co2 O4 105.3(3) . .
O2 Co2 O8 136.3(3) 2_445 2_556
O6 Co2 O8 96.5(3) . 2_556
O4 Co2 O8 107.3(3) . 2_556
O2 Co2 O7 94.6(2) 2_445 2_556
O6 Co2 O7 152.5(2) . 2_556
O4 Co2 O7 93.0(2) . 2_556
O8 Co2 O7 57.8(2) 2_556 2_556
C6 O1 Co1 129.8(6) . 2
C6 O2 Co2 140.2(6) . 2_455
C7 O3 Co1 100.6(7) . .
C7 O4 Co2 141.7(7) . .
C7 O4 Co1 83.7(6) . .
Co2 O4 Co1 108.3(3) . .
C16 O5 Co1 130.9(6) . .
C16 O6 Co2 124.0(6) . .
C17 O7 Co1 129.6(6) . 2_646
C17 O7 Co2 83.3(6) . 2_546
Co1 O7 Co2 110.0(3) 2_646 2_546
C17 O8 Co2 101.0(6) . 2_546
C6 C1 C8 110.9(8) . .
C6 C1 C5 112.8(8) . .
C8 C1 C5 110.6(8) . .
C6 C1 C2 110.7(8) . .
C8 C1 C2 110.8(9) . .
C5 C1 C2 100.7(7) . .
C10 C2 C9 108.6(10) . .
C10 C2 C3 111.8(9) . .
C9 C2 C3 110.0(9) . .
C10 C2 C1 112.5(8) . .
C9 C2 C1 111.6(8) . .
C3 C2 C1 102.3(8) . .
C7 C3 C4 114.1(8) . .
C7 C3 C2 113.7(8) . .
C4 C3 C2 105.6(8) . .
C3 C4 C5 107.4(8) . .
C4 C5 C1 105.2(8) . .
O1 C6 O2 124.2(8) . .
O1 C6 C1 119.6(8) . .
O2 C6 C1 116.2(9) . .
O3 C7 O4 117.5(9) . .
O3 C7 C3 120.9(9) . .
O4 C7 C3 121.6(10) . .
C18 C11 C15 111.4(9) . .
C18 C11 C16 110.6(8) . .
C15 C11 C16 114.0(8) . .
C18 C11 C12 109.6(9) . .
C15 C11 C12 101.3(8) . .
C16 C11 C12 109.6(8) . .
C20 C12 C11 115.6(9) . .
C20 C12 C19 105.7(9) . .
C11 C12 C19 112.3(10) . .
C20 C12 C13 113.3(10) . .
C11 C12 C13 100.7(8) . .
C19 C12 C13 109.4(10) . .
C17 C13 C14 114.4(9) . .
C17 C13 C12 112.0(8) . .
C14 C13 C12 106.2(9) . .
C13 C14 C15 104.8(10) . .
C11 C15 C14 105.9(9) . .
O6 C16 O5 124.5(9) . .
O6 C16 C11 119.3(9) . .
O5 C16 C11 116.1(9) . .
O8 C17 O7 117.8(9) . .
O8 C17 C13 121.9(8) . .
O7 C17 C13 120.3(10) . .

loop_
_geom_bond_atom_site_label_1
_geom_bond_atom_site_label_2
_geom_bond_distance
_geom_bond_site_symmetry_2
Co1 O1 1.959(7) 2_545
Co1 O5 1.965(6) .
Co1 O7 1.997(6) 2_656
Co1 O3 2.006(7) .
Co1 O4 2.359(6) .
Co2 O2 1.939(6) 2_445
Co2 O6 1.979(6) .
Co2 O4 1.992(7) .
Co2 O8 2.026(6) 2_556
Co2 O7 2.383(6) 2_556
O1 C6 1.247(10) .
O1 Co1 1.959(7) 2
O2 C6 1.269(10) .
O2 Co2 1.939(6) 2_455
O3 C7 1.249(11) .
O4 C7 1.263(11) .
O5 C16 1.272(11) .
O6 C16 1.241(10) .
O7 C17 1.276(10) .
O7 Co1 1.997(6) 2_646
O7 Co2 2.383(6) 2_546
O8 C17 1.240(11) .
O8 Co2 2.026(6) 2_546
C1 C6 1.513(11) .
C1 C8 1.537(12) .
C1 C5 1.556(12) .
C1 C2 1.583(13) .
C2 C10 1.512(13) .
C2 C9 1.537(14) .
C2 C3 1.553(12) .
C3 C7 1.494(13) .
C3 C4 1.519(13) .
C4 C5 1.545(12) .
C11 C18 1.517(13) .
C11 C15 1.530(15) .
C11 C16 1.540(13) .
C11 C12 1.560(14) .
C12 C20 1.486(15) .
C12 C19 1.571(15) .
C12 C13 1.577(14) .
C13 C17 1.503(12) .
C13 C14 1.510(13) .
C14 C15 1.583(17) .
